data_7046920
loop_
_publ_author_name
'Nilles, Christian K.'
'Herath, Hashini N. K.'
'Fanous, Hanna'
'Ugrinov, Angel'
'Parent, Alexander R.'

_publ_section_title
;
 Electrochemical properties and C-H bond oxidation activity of
 [Ru(tpy)(pyalk)Cl]<sup>+</sup> and [Ru(tpy)(pyalk)(OH)]<sup/>.
;
_journal_issue 29
_journal_name_full 'Dalton transactions (Cambridge, England : 2003)'
_journal_page_first 9701
_journal_page_last 9708
_journal_paper_doi 10.1039/c8dt02260g
_journal_volume 47
_journal_year 2018
_chemical_formula_moiety 'C23 H21 Cl N4 O Ru, 2(C H2 Cl2), C24 H20 B'
_chemical_formula_sum 'C49 H45 B Cl5 N4 O Ru'
_chemical_formula_weight 995.02
_space_group_crystal_system monoclinic
_space_group_IT_number 14
_space_group_name_Hall '-P 2ybc'
_space_group_name_H-M_alt 'P 1 21/c 1'
_symmetry_space_group_name_Hall '-P 2ybc'
_symmetry_space_group_name_H-M 'P 1 21/c 1'
_atom_sites_solution_hydrogens geom
_atom_sites_solution_primary dual
_audit_creation_date 2016-11-22
_audit_creation_method
;
Olex2 1.2
(compiled 2016.11.07 svn.r3352 for OlexSys, GUI svn.r5261)
;
_audit_update_record
;
2018-04-20 deposited with the CCDC.
2018-06-29 downloaded from the CCDC.
;
_cell_angle_alpha 90
_cell_angle_beta 96.560(2)
_cell_angle_gamma 90
_cell_formula_units_Z 4
_cell_length_a 17.924(2)
_cell_length_b 14.3725(17)
_cell_length_c 17.534(2)
_cell_measurement_reflns_used 6716
_cell_measurement_temperature 101(2)
_cell_measurement_theta_max 27.46
_cell_measurement_theta_min 2.233
_cell_volume 4487.4(9)
_computing_cell_refinement 'SAINT v8.34A (Bruker, 2013)'
_computing_data_reduction 'SAINT v8.34A (Bruker, 2013)'
_computing_molecular_graphics 'Olex2 (Dolomanov et al., 2009)'
_computing_publication_material 'Olex2 (Dolomanov et al., 2009)'
_computing_structure_refinement 'XL (Sheldrick, 2008)'
_computing_structure_solution 'ShelXT (Sheldrick, 2015)'
_diffrn_ambient_temperature 101.12
_diffrn_measured_fraction_theta_full 1.000
_diffrn_measured_fraction_theta_max 0.996
_diffrn_measurement_device_type 'Bruker APEX-II CCD'
_diffrn_measurement_method '\f and \w scans'
_diffrn_radiation_type MoK\a
_diffrn_radiation_wavelength 0.71073
_diffrn_reflns_av_R_equivalents 0.0916
_diffrn_reflns_av_unetI/netI 0.0748
_diffrn_reflns_Laue_measured_fraction_full 1.000
_diffrn_reflns_Laue_measured_fraction_max 0.996
_diffrn_reflns_limit_h_max 23
_diffrn_reflns_limit_h_min -21
_diffrn_reflns_limit_k_max 18
_diffrn_reflns_limit_k_min -18
_diffrn_reflns_limit_l_max 22
_diffrn_reflns_limit_l_min -22
_diffrn_reflns_number 57560
_diffrn_reflns_point_group_measured_fraction_full 1.000
_diffrn_reflns_point_group_measured_fraction_max 0.996
_diffrn_reflns_theta_full 25.242
_diffrn_reflns_theta_max 27.554
_diffrn_reflns_theta_min 1.821
_diffrn_standards_number 0
_exptl_absorpt_coefficient_mu 0.690
_exptl_absorpt_correction_T_max 0.7456
_exptl_absorpt_correction_T_min 0.6635
_exptl_absorpt_correction_type multi-scan
_exptl_absorpt_process_details
'SADABS-2014/2 (Bruker,2014/2) was used for absorption correction. wR2(int) was 0.0670 before and 0.0608 after correction. The Ratio of minimum to maximum transmission is 0.8899. The \l/2 correction factor is 0.00150.'
_exptl_crystal_colour 'clear dark red'
_exptl_crystal_colour_lustre clear
_exptl_crystal_colour_modifier dark
_exptl_crystal_colour_primary red
_exptl_crystal_density_diffrn 1.473
_exptl_crystal_description block
_exptl_crystal_F_000 2036
_exptl_crystal_recrystallization_method 'Re-crystallisation from solvent: Dichloromethane, Diethyl ether'
_exptl_crystal_size_max 0.296
_exptl_crystal_size_mid 0.179
_exptl_crystal_size_min 0.114
_refine_diff_density_max 0.886
_refine_diff_density_min -0.979
_refine_diff_density_rms 0.100
_refine_ls_extinction_method none
_refine_ls_goodness_of_fit_ref 1.045
_refine_ls_hydrogen_treatment constr
_refine_ls_matrix_type full
_refine_ls_number_parameters 590
_refine_ls_number_reflns 10332
_refine_ls_number_restraints 604
_refine_ls_restrained_S_all 1.019
_refine_ls_R_factor_all 0.0931
_refine_ls_R_factor_gt 0.0519
_refine_ls_shift/su_max 0.001
_refine_ls_shift/su_mean 0.000
_refine_ls_structure_factor_coef Fsqd
_refine_ls_weighting_details 'w=1/[\s^2^(Fo^2^)+(0.0261P)^2^+9.3391P] where P=(Fo^2^+2Fc^2^)/3'
_refine_ls_weighting_scheme calc
_refine_ls_wR_factor_gt 0.0944
_refine_ls_wR_factor_ref 0.1080
_reflns_Friedel_coverage 0.000
_reflns_number_gt 7188
_reflns_number_total 10332
_reflns_threshold_expression 'I > 2\s(I)'
_cod_data_source_file c8dt02260g2.cif
_cod_data_source_block p21c
_cod_depositor_comments 'Adding full bibliography for 7046920.cif.'
_cod_original_cell_volume 4487.2(9)
_cod_database_code 7046920
_shelx_space_group_comment
;
The symmetry employed for this shelxl refinement is uniquely defined
by the following loop, which should always be used as a source of
symmetry information in preference to the above space-group names.
They are only intended as comments.
;
_olex2_refinement_description
;
1. Fixed Uiso
 At 1.2 times of:
  All C(H) groups, All C(H,H,H,H) groups
 At 1.5 times of:
  All C(H,H,H) groups
2. Rigid bond restraints
 All non-hydrogen atoms
 with sigma for 1-2 distances of 0.01 and sigma for 1-3 distances of 0.01
3. Uiso/Uaniso restraints and constraints
All non-hydrogen atoms have similar U: within 2A with sigma of 0.04 and sigma
for terminal atoms of 0.08
4. Others
 Sof(H1SC)=Sof(H1SD)=Sof(Cl2S)=Sof(Cl1S)=1-FVAR(1)
 Sof(Cl4S)=Sof(Cl3S)=Sof(H1SA)=Sof(H1SB)=FVAR(1)
 Sof(H2SC)=Sof(H2SD)=Sof(Cl7S)=Sof(Cl8S)=1-FVAR(2)
 Sof(Cl5S)=Sof(Cl6S)=Sof(H2SA)=Sof(H2SB)=FVAR(2)
5.a Secondary CH2 refined with riding coordinates:
 C2S(H2SA,H2SB), C2S(H2SC,H2SD), C1S(H1SA,H1SB), C1S(H1SC,H1SD)
5.b Aromatic/amide H refined with riding coordinates:
 C12(H12), C17(H17), C40(H40), C30(H30), C23(H23), C20(H20), C7(H7), C16(H16),
 C39(H39), C46(H46), C6(H6), C44(H44), C22(H22), C25(H25), C21(H21), C31(H31),
 C34(H34), C45(H45), C36(H36), C42(H42), C5(H5), C018(H018), C32(H32), C9(H9),
 C15(H15), C37(H37), C33(H33), C10(H10), C43(H43), C8(H8), C11(H11), C38(H38),
 C28(H28), C27(H27), C26(H26)
5.c Idealised Me refined as rotating group:
 C3(H3A,H3B,H3C), C2(H2A,H2B,H2C)
;
_shelx_shelxl_version_number 2014/7
_olex2_submission_special_instructions 'No special instructions were received'

loop_
_space_group_symop_operation_xyz
'x, y, z'
'-x, y+1/2, -z+1/2'
'-x, -y, -z'
'x, -y-1/2, z-1/2'

loop_
_atom_site_label
_atom_site_type_symbol
_atom_site_fract_x
_atom_site_fract_y
_atom_site_fract_z
_atom_site_U_iso_or_equiv
_atom_site_adp_type
_atom_site_occupancy
_atom_site_site_symmetry_order
_atom_site_calc_flag
_atom_site_refinement_flags_posn
_atom_site_refinement_flags_adp
_atom_site_refinement_flags_occupancy
_atom_site_disorder_assembly
_atom_site_disorder_group
Ru Ru 0.79544(2) 0.66558(2) 0.49713(2) 0.01591(8) Uani 1 1 d . U . . .
Cl Cl 0.88206(6) 0.67233(7) 0.61067(5) 0.0289(2) Uani 1 1 d . U . . .
Cl5S Cl -0.00388(7) 0.40909(8) 0.88657(7) 0.0334(4) Uani 0.869(3) 1 d . U P A 1
Cl6S Cl 0.08663(9) 0.49715(10) 0.78100(13) 0.0616(6) Uani 0.869(3) 1 d . U P A 1
Cl4S Cl 0.13885(13) 0.9272(2) 0.78700(11) 0.0574(8) Uani 0.811(10) 1 d . U P B 1
Cl3S Cl 0.09221(18) 0.7356(3) 0.7658(4) 0.129(2) Uani 0.811(10) 1 d . U P B 1
O O 0.73076(14) 0.66053(17) 0.40199(13) 0.0201(5) Uani 1 1 d . U . . .
N3 N 0.72760(16) 0.58831(19) 0.55055(16) 0.0161(6) Uani 1 1 d . U . . .
N4 N 0.83968(17) 0.5346(2) 0.47986(16) 0.0191(6) Uani 1 1 d . U . . .
N2 N 0.72988(17) 0.76849(19) 0.53953(16) 0.0178(6) Uani 1 1 d . U . . .
N1 N 0.85987(17) 0.7454(2) 0.43076(17) 0.0193(7) Uani 1 1 d . U . . .
C24 C 0.4224(2) 0.7845(2) 0.56955(19) 0.0175(7) Uani 1 1 d . U . . .
C13 C 0.8022(2) 0.4652(2) 0.5127(2) 0.0205(8) Uani 1 1 d . U . . .
C4 C 0.8272(2) 0.7573(2) 0.3579(2) 0.0193(8) Uani 1 1 d . U . . .
C12 C 0.8259(2) 0.3735(3) 0.5095(2) 0.0267(9) Uani 1 1 d . U . . .
H12 H 0.7999 0.3256 0.5330 0.032 Uiso 1 1 calc R . . . .
C17 C 0.6265(2) 0.5776(3) 0.6254(2) 0.0222(8) Uani 1 1 d . U . . .
H17 H 0.5890 0.6066 0.6515 0.027 Uiso 1 1 calc R . . . .
C19 C 0.6742(2) 0.7327(2) 0.57883(19) 0.0171(7) Uani 1 1 d . U . . .
C41 C 0.4318(2) 0.8986(2) 0.68611(19) 0.0164(7) Uani 1 1 d . U . . .
C40 C 0.2666(2) 0.8512(2) 0.5198(2) 0.0217(8) Uani 1 1 d . U . . .
H40 H 0.2932 0.8083 0.4917 0.026 Uiso 1 1 calc R . . . .
C30 C 0.3545(2) 0.7402(2) 0.7706(2) 0.0198(8) Uani 1 1 d . U . . .
H30 H 0.3854 0.7859 0.7975 0.024 Uiso 1 1 calc R . . . .
C29 C 0.34302(19) 0.7445(2) 0.6906(2) 0.0160(7) Uani 1 1 d . U . . .
C18 C 0.6744(2) 0.6301(2) 0.5857(2) 0.0187(8) Uani 1 1 d . U . . .
C23 C 0.7333(2) 0.8606(2) 0.5308(2) 0.0205(8) Uani 1 1 d . U . . .
H23 H 0.7719 0.8856 0.5040 0.025 Uiso 1 1 calc R . . . .
C20 C 0.6231(2) 0.7902(3) 0.6083(2) 0.0208(8) Uani 1 1 d . U . . .
H20 H 0.5852 0.7647 0.6357 0.025 Uiso 1 1 calc R . . . .
C7 C 0.9660(2) 0.8320(3) 0.4013(2) 0.0283(9) Uani 1 1 d . U . . .
H7 H 1.0142 0.8575 0.4175 0.034 Uiso 1 1 calc R . . . .
C16 C 0.6349(2) 0.4813(3) 0.6261(2) 0.0271(9) Uani 1 1 d . U . . .
H16 H 0.6021 0.4438 0.6520 0.033 Uiso 1 1 calc R . . . .
C39 C 0.1993(2) 0.8855(3) 0.4851(2) 0.0291(9) Uani 1 1 d . U . . .
H39 H 0.1804 0.8659 0.4349 0.035 Uiso 1 1 calc R . . . .
C1 C 0.7508(2) 0.7128(2) 0.3385(2) 0.0197(8) Uani 1 1 d . U . . .
C46 C 0.4922(2) 0.8648(2) 0.73722(19) 0.0165(7) Uani 1 1 d . U . . .
H46 H 0.4972 0.7995 0.7446 0.020 Uiso 1 1 calc R . . . .
C6 C 0.9328(2) 0.8443(3) 0.3271(2) 0.0276(9) Uani 1 1 d . U . . .
H6 H 0.9581 0.8783 0.2913 0.033 Uiso 1 1 calc R . . . .
C44 C 0.5400(2) 1.0184(3) 0.7662(2) 0.0212(8) Uani 1 1 d . U . . .
H44 H 0.5764 1.0584 0.7928 0.025 Uiso 1 1 calc R . . . .
C22 C 0.6835(2) 0.9208(3) 0.5590(2) 0.0234(9) Uani 1 1 d . U . . .
H22 H 0.6880 0.9860 0.5517 0.028 Uiso 1 1 calc R . . . .
C25 C 0.4488(2) 0.8473(3) 0.5174(2) 0.0236(8) Uani 1 1 d . U . . .
H25 H 0.4382 0.9116 0.5227 0.028 Uiso 1 1 calc R . . . .
C14 C 0.7378(2) 0.4953(2) 0.5517(2) 0.0196(8) Uani 1 1 d . U . . .
C21 C 0.6273(2) 0.8857(3) 0.5977(2) 0.0225(8) Uani 1 1 d . U . . .
H21 H 0.5919 0.9261 0.6170 0.027 Uiso 1 1 calc R . . . .
C31 C 0.3226(2) 0.6717(3) 0.8125(2) 0.0232(8) Uani 1 1 d . U . . .
H31 H 0.3329 0.6707 0.8669 0.028 Uiso 1 1 calc R . . . .
C34 C 0.2959(2) 0.6752(3) 0.6554(2) 0.0240(8) Uani 1 1 d . U . . .
H34 H 0.2861 0.6751 0.6010 0.029 Uiso 1 1 calc R . . . .
C45 C 0.5445(2) 0.9229(3) 0.7770(2) 0.0197(8) Uani 1 1 d . U . . .
H45 H 0.5837 0.8972 0.8118 0.024 Uiso 1 1 calc R . . . .
C35 C 0.2982(2) 0.8758(2) 0.5940(2) 0.0186(8) Uani 1 1 d . U . . .
C36 C 0.2559(2) 0.9400(3) 0.6309(2) 0.0257(9) Uani 1 1 d . U . . .
H36 H 0.2743 0.9601 0.6812 0.031 Uiso 1 1 calc R . . . .
C42 C 0.4293(2) 0.9954(2) 0.6775(2) 0.0200(8) Uani 1 1 d . U . . .
H42 H 0.3900 1.0220 0.6436 0.024 Uiso 1 1 calc R . . . .
C3 C 0.7541(2) 0.6456(3) 0.2714(2) 0.0245(9) Uani 1 1 d . U . . .
H3A H 0.7937 0.5995 0.2847 0.037 Uiso 1 1 calc GR . . . .
H3B H 0.7650 0.6804 0.2259 0.037 Uiso 1 1 calc GR . . . .
H3C H 0.7057 0.6139 0.2605 0.037 Uiso 1 1 calc GR . . . .
C5 C 0.8633(2) 0.8073(2) 0.3053(2) 0.0256(9) Uani 1 1 d . U . . .
H5 H 0.8398 0.8158 0.2544 0.031 Uiso 1 1 calc R . . . .
C018 C 0.4407(2) 0.6913(3) 0.5585(2) 0.0239(9) Uani 1 1 d . U . . .
H018 H 0.4243 0.6457 0.5921 0.029 Uiso 1 1 calc R . . . .
C32 C 0.2760(2) 0.6051(3) 0.7756(2) 0.0272(9) Uani 1 1 d . U . . .
H32 H 0.2534 0.5589 0.8041 0.033 Uiso 1 1 calc R . . . .
C9 C 0.8997(2) 0.5129(3) 0.4443(2) 0.0266(9) Uani 1 1 d . U . . .
H9 H 0.9259 0.5613 0.4218 0.032 Uiso 1 1 calc R . . . .
C15 C 0.6903(2) 0.4400(3) 0.5895(2) 0.0259(9) Uani 1 1 d . U . . .
H15 H 0.6959 0.3743 0.5901 0.031 Uiso 1 1 calc R . . . .
C37 C 0.1881(2) 0.9755(3) 0.5968(3) 0.0315(10) Uani 1 1 d . U . . .
H37 H 0.1610 1.0188 0.6239 0.038 Uiso 1 1 calc R . . . .
C33 C 0.2630(2) 0.6072(3) 0.6960(2) 0.0306(10) Uani 1 1 d . U . . .
H33 H 0.2315 0.5617 0.6694 0.037 Uiso 1 1 calc R . . . .
C10 C 0.9248(2) 0.4222(3) 0.4393(3) 0.0347(10) Uani 1 1 d . U . . .
H10 H 0.9673 0.4086 0.4135 0.042 Uiso 1 1 calc R . . . .
C43 C 0.4822(2) 1.0545(2) 0.7167(2) 0.0226(8) Uani 1 1 d . U . . .
H43 H 0.4784 1.1199 0.7091 0.027 Uiso 1 1 calc R . . . .
C2 C 0.6911(2) 0.7880(3) 0.3191(2) 0.0277(9) Uani 1 1 d . U . . .
H2A H 0.6419 0.7585 0.3066 0.042 Uiso 1 1 calc GR . . . .
H2B H 0.7036 0.8242 0.2750 0.042 Uiso 1 1 calc GR . . . .
H2C H 0.6896 0.8293 0.3634 0.042 Uiso 1 1 calc GR . . . .
C8 C 0.9278(2) 0.7818(3) 0.4516(2) 0.0242(8) Uani 1 1 d . U . . .
H8 H 0.9504 0.7729 0.5028 0.029 Uiso 1 1 calc R . . . .
C11 C 0.8870(2) 0.3524(3) 0.4722(2) 0.0325(10) Uani 1 1 d . U . . .
H11 H 0.9032 0.2897 0.4692 0.039 Uiso 1 1 calc R . . . .
C38 C 0.1598(2) 0.9481(3) 0.5235(3) 0.0325(10) Uani 1 1 d . U . . .
H38 H 0.1135 0.9724 0.5001 0.039 Uiso 1 1 calc R . . . .
B B 0.3746(2) 0.8257(3) 0.6367(2) 0.0166(8) Uani 1 1 d . U . . .
C28 C 0.4821(2) 0.6628(3) 0.4998(2) 0.0326(9) Uani 1 1 d . U . . .
H28 H 0.4939 0.5988 0.4945 0.039 Uiso 1 1 calc R . . . .
C27 C 0.5058(2) 0.7269(3) 0.4497(2) 0.0376(11) Uani 1 1 d . U . . .
H27 H 0.5332 0.7075 0.4092 0.045 Uiso 1 1 calc R . . . .
C26 C 0.4894(2) 0.8201(3) 0.4587(2) 0.0344(10) Uani 1 1 d . U . . .
H26 H 0.5060 0.8651 0.4247 0.041 Uiso 1 1 calc R . . . .
C2S C 0.0601(3) 0.3930(3) 0.8180(3) 0.0499(13) Uani 1 1 d . U . . .
H2SA H 0.1052 0.3602 0.8424 0.060 Uiso 0.869(3) 1 calc R . P A 1
H2SB H 0.0365 0.3535 0.7758 0.060 Uiso 0.869(3) 1 calc R . P A 1
H2SC H 0.0127 0.3690 0.8347 0.060 Uiso 0.131(3) 1 calc R . P A 2
H2SD H 0.0942 0.3403 0.8111 0.060 Uiso 0.131(3) 1 calc R . P A 2
C1S C 0.1557(3) 0.8167(4) 0.7418(4) 0.0670(16) Uani 1 1 d . U . . .
H1SA H 0.1508 0.8246 0.6854 0.080 Uiso 0.811(10) 1 calc R . P B 1
H1SB H 0.2073 0.7952 0.7590 0.080 Uiso 0.811(10) 1 calc R . P B 1
H1SC H 0.2033 0.7822 0.7543 0.080 Uiso 0.189(10) 1 calc R . P B 2
H1SD H 0.1622 0.8632 0.7014 0.080 Uiso 0.189(10) 1 calc R . P B 2
Cl2S Cl 0.1332(8) 0.859(3) 0.8069(11) 0.161(12) Uani 0.189(10) 1 d . U P B 2
Cl7S Cl 0.0940(12) 0.4592(11) 0.8697(13) 0.140(8) Uani 0.131(3) 1 d . U P A 2
Cl1S Cl 0.0703(11) 0.7298(11) 0.7087(16) 0.122(8) Uani 0.189(10) 1 d . U P B 2
Cl8S Cl 0.0406(19) 0.4724(13) 0.7198(12) 0.165(10) Uani 0.131(3) 1 d . U P A 2

loop_
_atom_site_aniso_label
_atom_site_aniso_U_11
_atom_site_aniso_U_22
_atom_site_aniso_U_33
_atom_site_aniso_U_23
_atom_site_aniso_U_13
_atom_site_aniso_U_12
Ru 0.01691(15) 0.01830(13) 0.01296(14) 0.00001(13) 0.00368(10) -0.00307(13)
Cl 0.0306(5) 0.0338(5) 0.0222(5) -0.0036(4) 0.0020(4) -0.0044(5)
Cl5S 0.0312(7) 0.0397(7) 0.0296(7) 0.0041(5) 0.0047(5) 0.0099(5)
Cl6S 0.0476(10) 0.0297(7) 0.1172(18) 0.0144(9) 0.0514(11) 0.0085(7)
Cl4S 0.0334(11) 0.114(2) 0.0239(8) 0.0077(10) 0.0001(7) 0.0038(11)
Cl3S 0.0510(17) 0.086(2) 0.262(5) 0.116(3) 0.069(3) 0.0195(15)
O 0.0224(14) 0.0237(13) 0.0143(12) -0.0009(11) 0.0032(10) -0.0042(11)
N3 0.0157(16) 0.0193(14) 0.0129(14) 0.0019(12) 0.0002(12) -0.0023(12)
N4 0.0193(17) 0.0239(15) 0.0137(15) -0.0037(12) -0.0003(13) -0.0008(13)
N2 0.0244(17) 0.0183(14) 0.0115(15) 0.0013(12) 0.0051(13) -0.0041(13)
N1 0.0163(16) 0.0234(16) 0.0196(16) -0.0017(13) 0.0072(13) -0.0030(13)
C24 0.0141(19) 0.0244(18) 0.0127(17) -0.0021(14) -0.0039(14) -0.0024(15)
C13 0.021(2) 0.0215(17) 0.017(2) -0.0028(14) -0.0069(15) -0.0012(15)
C4 0.026(2) 0.0185(17) 0.0152(18) -0.0016(14) 0.0097(15) 0.0021(15)
C12 0.028(2) 0.0248(19) 0.025(2) -0.0008(16) -0.0080(17) 0.0026(17)
C17 0.020(2) 0.029(2) 0.0172(19) 0.0062(16) 0.0023(15) -0.0037(16)
C19 0.020(2) 0.0195(17) 0.0114(17) 0.0013(14) 0.0013(14) -0.0037(15)
C41 0.0175(19) 0.0182(16) 0.0146(17) 0.0001(14) 0.0065(14) 0.0006(14)
C40 0.023(2) 0.0173(18) 0.0245(19) 0.0038(15) 0.0004(16) -0.0034(15)
C30 0.021(2) 0.0200(18) 0.0182(18) -0.0006(15) 0.0034(15) -0.0032(15)
C29 0.0112(18) 0.0184(17) 0.0181(18) 0.0024(14) 0.0009(14) 0.0010(13)
C18 0.018(2) 0.0213(17) 0.0158(18) 0.0024(14) -0.0004(15) -0.0047(15)
C23 0.027(2) 0.0199(18) 0.0154(19) -0.0002(14) 0.0048(16) -0.0077(15)
C20 0.020(2) 0.0268(19) 0.0159(19) 0.0044(15) 0.0024(15) -0.0022(16)
C7 0.024(2) 0.0241(19) 0.039(2) -0.0042(19) 0.0119(17) -0.0052(18)
C16 0.027(2) 0.027(2) 0.027(2) 0.0123(17) 0.0015(18) -0.0102(17)
C39 0.031(2) 0.024(2) 0.029(2) 0.0081(16) -0.0082(19) -0.0062(18)
C1 0.024(2) 0.0204(18) 0.0152(18) 0.0002(14) 0.0026(15) 0.0003(15)
C46 0.0176(19) 0.0182(17) 0.0150(18) -0.0018(13) 0.0072(14) -0.0011(14)
C6 0.034(2) 0.024(2) 0.028(2) 0.0000(17) 0.0165(18) -0.0022(18)
C44 0.021(2) 0.0256(19) 0.0180(19) -0.0073(15) 0.0084(15) -0.0095(16)
C22 0.033(2) 0.0178(18) 0.019(2) -0.0006(15) 0.0028(17) 0.0001(16)
C25 0.023(2) 0.030(2) 0.0168(18) 0.0003(16) 0.0003(15) -0.0029(17)
C14 0.021(2) 0.0193(17) 0.0173(18) 0.0046(15) -0.0038(15) -0.0031(15)
C21 0.021(2) 0.0260(19) 0.020(2) -0.0026(16) -0.0010(16) 0.0038(16)
C31 0.024(2) 0.032(2) 0.0146(17) 0.0024(16) 0.0057(15) 0.0026(18)
C34 0.026(2) 0.027(2) 0.0173(18) 0.0056(16) -0.0055(15) -0.0066(17)
C45 0.0163(19) 0.0280(19) 0.0160(18) -0.0007(15) 0.0062(15) -0.0002(15)
C35 0.021(2) 0.0115(16) 0.0230(19) 0.0046(14) 0.0006(15) -0.0049(14)
C36 0.023(2) 0.0218(19) 0.031(2) 0.0004(16) 0.0003(17) 0.0007(16)
C42 0.023(2) 0.0194(17) 0.0172(18) 0.0007(15) 0.0016(15) -0.0012(15)
C3 0.026(2) 0.028(2) 0.0195(19) -0.0022(15) 0.0063(16) -0.0021(16)
C5 0.030(2) 0.0228(19) 0.026(2) -0.0015(16) 0.0107(17) -0.0012(16)
C018 0.026(2) 0.0237(19) 0.021(2) -0.0046(15) -0.0006(16) 0.0005(16)
C32 0.021(2) 0.034(2) 0.026(2) 0.0118(17) 0.0018(17) -0.0062(17)
C9 0.018(2) 0.036(2) 0.026(2) -0.0067(18) 0.0021(17) -0.0018(17)
C15 0.032(2) 0.0196(18) 0.025(2) 0.0058(16) -0.0023(17) -0.0065(16)
C37 0.026(2) 0.021(2) 0.049(3) -0.0014(18) 0.009(2) 0.0011(17)
C33 0.032(2) 0.031(2) 0.026(2) 0.0095(17) -0.0065(18) -0.0120(19)
C10 0.025(2) 0.039(2) 0.039(3) -0.013(2) 0.0010(19) 0.0078(19)
C43 0.032(2) 0.0169(17) 0.020(2) -0.0029(15) 0.0079(17) -0.0035(16)
C2 0.027(2) 0.028(2) 0.028(2) 0.0040(17) 0.0029(18) 0.0063(17)
C8 0.021(2) 0.027(2) 0.025(2) -0.0014(16) 0.0053(16) -0.0012(16)
C11 0.030(2) 0.028(2) 0.037(2) -0.0084(18) -0.0090(19) 0.0067(18)
C38 0.021(2) 0.027(2) 0.047(3) 0.0089(19) -0.0037(19) -0.0044(17)
B 0.019(2) 0.0165(18) 0.0147(18) -0.0003(16) 0.0028(15) 0.0009(16)
C28 0.026(2) 0.040(2) 0.030(2) -0.017(2) -0.0031(17) 0.009(2)
C27 0.033(3) 0.062(3) 0.018(2) -0.015(2) 0.0054(18) -0.001(2)
C26 0.031(2) 0.057(3) 0.0148(19) 0.0058(19) 0.0036(17) -0.004(2)
C2S 0.045(3) 0.038(3) 0.072(4) 0.000(2) 0.031(3) 0.003(2)
C1S 0.029(3) 0.089(4) 0.085(4) 0.042(3) 0.020(3) 0.008(3)
Cl2S 0.072(8) 0.34(3) 0.069(10) -0.078(15) 0.003(7) -0.055(13)
Cl7S 0.156(17) 0.067(9) 0.184(15) -0.028(10) -0.034(14) -0.002(10)
Cl1S 0.106(11) 0.051(7) 0.229(19) -0.061(10) 0.112(12) -0.034(7)
Cl8S 0.33(3) 0.091(12) 0.100(10) 0.018(9) 0.112(14) 0.024(16)

loop_
_atom_type_symbol
_atom_type_description
_atom_type_scat_dispersion_real
_atom_type_scat_dispersion_imag
_atom_type_scat_source
C C 0.0033 0.0016 'International Tables Vol C Tables 4.2.6.8 and 6.1.1.4'
H H 0.0000 0.0000 'International Tables Vol C Tables 4.2.6.8 and 6.1.1.4'
B B 0.0013 0.0007 'International Tables Vol C Tables 4.2.6.8 and 6.1.1.4'
Cl Cl 0.1484 0.1585 'International Tables Vol C Tables 4.2.6.8 and 6.1.1.4'
N N 0.0061 0.0033 'International Tables Vol C Tables 4.2.6.8 and 6.1.1.4'
O O 0.0106 0.0060 'International Tables Vol C Tables 4.2.6.8 and 6.1.1.4'
Ru Ru -1.2594 0.8363 'International Tables Vol C Tables 4.2.6.8 and 6.1.1.4'

loop_
_geom_angle_atom_site_label_1
_geom_angle_atom_site_label_2
_geom_angle_atom_site_label_3
_geom_angle
O Ru Cl 176.48(8)
O Ru N3 92.74(11)
O Ru N4 92.39(11)
O Ru N2 91.59(11)
O Ru N1 81.56(11)
N3 Ru Cl 90.25(9)
N3 Ru N4 79.89(12)
N3 Ru N2 79.95(12)
N3 Ru N1 174.29(12)
N4 Ru Cl 86.31(8)
N4 Ru N2 159.61(11)
N2 Ru Cl 90.76(8)
N1 Ru Cl 95.44(9)
N1 Ru N4 99.95(12)
N1 Ru N2 100.41(11)
C1 O Ru 118.5(2)
C18 N3 Ru 118.7(2)
C18 N3 C14 122.8(3)
C14 N3 Ru 118.5(2)
C13 N4 Ru 112.7(2)
C9 N4 Ru 128.2(3)
C9 N4 C13 119.0(3)
C19 N2 Ru 112.7(2)
C23 N2 Ru 129.0(2)
C23 N2 C19 118.3(3)
C4 N1 Ru 113.0(2)
C8 N1 Ru 127.6(3)
C8 N1 C4 119.3(3)
C25 C24 B 118.4(3)
C018 C24 C25 115.1(3)
C018 C24 B 126.5(3)
N4 C13 C12 120.7(4)
N4 C13 C14 115.4(3)
C12 C13 C14 123.9(3)
N1 C4 C1 116.1(3)
N1 C4 C5 120.7(4)
C5 C4 C1 123.3(3)
C13 C12 H12 120.2
C11 C12 C13 119.6(4)
C11 C12 H12 120.2
C18 C17 H17 120.9
C18 C17 C16 118.1(4)
C16 C17 H17 120.9
N2 C19 C18 114.7(3)
N2 C19 C20 121.0(3)
C20 C19 C18 124.3(3)
C46 C41 B 120.2(3)
C42 C41 C46 115.1(3)
C42 C41 B 124.6(3)
C39 C40 H40 118.0
C39 C40 C35 123.9(4)
C35 C40 H40 118.0
C29 C30 H30 118.6
C31 C30 H30 118.6
C31 C30 C29 122.8(3)
C30 C29 C34 115.0(3)
C30 C29 B 126.1(3)
C34 C29 B 118.8(3)
N3 C18 C17 120.2(3)
N3 C18 C19 113.9(3)
C17 C18 C19 125.9(3)
N2 C23 H23 118.6
N2 C23 C22 122.9(3)
C22 C23 H23 118.6
C19 C20 H20 120.1
C19 C20 C21 119.7(4)
C21 C20 H20 120.1
C6 C7 H7 120.7
C6 C7 C8 118.5(4)
C8 C7 H7 120.7
C17 C16 H16 119.7
C15 C16 C17 120.5(4)
C15 C16 H16 119.7
C40 C39 H39 120.2
C38 C39 C40 119.6(4)
C38 C39 H39 120.2
O C1 C4 110.6(3)
O C1 C3 107.7(3)
O C1 C2 108.3(3)
C4 C1 C3 109.0(3)
C4 C1 C2 110.1(3)
C3 C1 C2 111.2(3)
C41 C46 H46 118.7
C45 C46 C41 122.6(3)
C45 C46 H46 118.7
C7 C6 H6 120.2
C5 C6 C7 119.6(4)
C5 C6 H6 120.2
C45 C44 H44 120.4
C43 C44 H44 120.4
C43 C44 C45 119.2(3)
C23 C22 H22 120.3
C23 C22 C21 119.3(3)
C21 C22 H22 120.3
C24 C25 H25 118.4
C26 C25 C24 123.2(4)
C26 C25 H25 118.4
N3 C14 C13 113.4(3)
N3 C14 C15 119.0(4)
C15 C14 C13 127.6(3)
C20 C21 H21 120.6
C22 C21 C20 118.8(4)
C22 C21 H21 120.6
C30 C31 H31 119.8
C32 C31 C30 120.4(3)
C32 C31 H31 119.8
C29 C34 H34 118.4
C33 C34 C29 123.3(3)
C33 C34 H34 118.4
C46 C45 C44 120.2(4)
C46 C45 H45 119.9
C44 C45 H45 119.9
C40 C35 B 122.5(3)
C36 C35 C40 114.4(3)
C36 C35 B 122.9(3)
C35 C36 H36 118.8
C37 C36 C35 122.4(4)
C37 C36 H36 118.8
C41 C42 H42 118.6
C43 C42 C41 122.8(3)
C43 C42 H42 118.6
C1 C3 H3A 109.5
C1 C3 H3B 109.5
C1 C3 H3C 109.5
H3A C3 H3B 109.5
H3A C3 H3C 109.5
H3B C3 H3C 109.5
C4 C5 H5 120.2
C6 C5 C4 119.6(4)
C6 C5 H5 120.2
C24 C018 H018 118.8
C24 C018 C28 122.4(4)
C28 C018 H018 118.8
C31 C32 H32 120.7
C31 C32 C33 118.7(3)
C33 C32 H32 120.7
N4 C9 H9 118.9
N4 C9 C10 122.2(4)
C10 C9 H9 118.9
C16 C15 C14 119.4(3)
C16 C15 H15 120.3
C14 C15 H15 120.3
C36 C37 H37 119.8
C38 C37 C36 120.4(4)
C38 C37 H37 119.8
C34 C33 C32 120.0(4)
C34 C33 H33 120.0
C32 C33 H33 120.0
C9 C10 H10 120.6
C11 C10 C9 118.9(4)
C11 C10 H10 120.6
C44 C43 C42 120.1(3)
C44 C43 H43 119.9
C42 C43 H43 119.9
C1 C2 H2A 109.5
C1 C2 H2B 109.5
C1 C2 H2C 109.5
H2A C2 H2B 109.5
H2A C2 H2C 109.5
H2B C2 H2C 109.5
N1 C8 C7 122.2(4)
N1 C8 H8 118.9
C7 C8 H8 118.9
C12 C11 C10 119.8(4)
C12 C11 H11 120.1
C10 C11 H11 120.1
C39 C38 C37 119.3(4)
C39 C38 H38 120.4
C37 C38 H38 120.4
C24 B C35 107.8(3)
C41 B C24 105.3(3)
C41 B C35 113.4(3)
C29 B C24 113.5(3)
C29 B C41 112.7(3)
C29 B C35 104.3(3)
C018 C28 H28 119.9
C27 C28 C018 120.2(4)
C27 C28 H28 119.9
C28 C27 H27 120.3
C28 C27 C26 119.4(4)
C26 C27 H27 120.3
C25 C26 C27 119.7(4)
C25 C26 H26 120.2
C27 C26 H26 120.2
Cl5S C2S H2SA 109.3
Cl5S C2S H2SB 109.3
Cl6S C2S Cl5S 111.8(3)
Cl6S C2S H2SA 109.3
Cl6S C2S H2SB 109.3
H2SA C2S H2SB 107.9
H2SC C2S H2SD 109.4
Cl7S C2S H2SC 111.7
Cl7S C2S H2SD 111.7
Cl7S C2S Cl8S 100.6(12)
Cl8S C2S H2SC 111.7
Cl8S C2S H2SD 111.7
Cl4S C1S H1SA 109.7
Cl4S C1S H1SB 109.7
Cl3S C1S Cl4S 109.9(4)
Cl3S C1S H1SA 109.7
Cl3S C1S H1SB 109.7
H1SA C1S H1SB 108.2
H1SC C1S H1SD 109.1
Cl2S C1S H1SC 111.1
Cl2S C1S H1SD 111.1
Cl2S C1S Cl1S 103.1(9)
Cl1S C1S H1SC 111.1
Cl1S C1S H1SD 111.1

loop_
_geom_bond_atom_site_label_1
_geom_bond_atom_site_label_2
_geom_bond_distance
Ru Cl 2.3826(10)
Ru O 1.921(2)
Ru N3 1.962(3)
Ru N4 2.078(3)
Ru N2 2.079(3)
Ru N1 2.076(3)
Cl5S C2S 1.768(5)
Cl6S C2S 1.720(5)
Cl4S C1S 1.815(7)
Cl3S C1S 1.714(6)
O C1 1.422(4)
N3 C18 1.336(5)
N3 C14 1.349(4)
N4 C13 1.366(5)
N4 C9 1.341(5)
N2 C19 1.376(4)
N2 C23 1.335(4)
N1 C4 1.354(5)
N1 C8 1.337(5)
C24 C25 1.405(5)
C24 C018 1.397(5)
C24 B 1.643(5)
C13 C12 1.387(5)
C13 C14 1.472(5)
C4 C1 1.515(5)
C4 C5 1.385(5)
C12 H12 0.9500
C12 C11 1.373(6)
C17 H17 0.9500
C17 C18 1.388(5)
C17 C16 1.392(5)
C19 C18 1.480(5)
C19 C20 1.377(5)
C41 C46 1.411(5)
C41 C42 1.400(5)
C41 B 1.642(5)
C40 H40 0.9500
C40 C39 1.378(5)
C40 C35 1.403(5)
C30 H30 0.9500
C30 C29 1.396(5)
C30 C31 1.390(5)
C29 C34 1.402(5)
C29 B 1.642(5)
C23 H23 0.9500
C23 C22 1.374(5)
C20 H20 0.9500
C20 C21 1.388(5)
C7 H7 0.9500
C7 C6 1.380(6)
C7 C8 1.380(5)
C16 H16 0.9500
C16 C15 1.377(6)
C39 H39 0.9500
C39 C38 1.368(6)
C1 C3 1.529(5)
C1 C2 1.531(5)
C46 H46 0.9500
C46 C45 1.383(5)
C6 H6 0.9500
C6 C5 1.370(6)
C44 H44 0.9500
C44 C45 1.387(5)
C44 C43 1.376(5)
C22 H22 0.9500
C22 C21 1.375(5)
C25 H25 0.9500
C25 C26 1.384(5)
C14 C15 1.388(5)
C21 H21 0.9500
C31 H31 0.9500
C31 C32 1.381(5)
C34 H34 0.9500
C34 C33 1.380(5)
C45 H45 0.9500
C35 C36 1.398(5)
C35 B 1.650(5)
C36 H36 0.9500
C36 C37 1.390(5)
C42 H42 0.9500
C42 C43 1.394(5)
C3 H3A 0.9800
C3 H3B 0.9800
C3 H3C 0.9800
C5 H5 0.9500
C018 H018 0.9500
C018 C28 1.398(5)
C32 H32 0.9500
C32 C33 1.389(5)
C9 H9 0.9500
C9 C10 1.384(5)
C15 H15 0.9500
C37 H37 0.9500
C37 C38 1.383(6)
C33 H33 0.9500
C10 H10 0.9500
C10 C11 1.374(6)
C43 H43 0.9500
C2 H2A 0.9800
C2 H2B 0.9800
C2 H2C 0.9800
C8 H8 0.9500
C11 H11 0.9500
C38 H38 0.9500
C28 H28 0.9500
C28 C27 1.374(6)
C27 H27 0.9500
C27 C26 1.384(6)
C26 H26 0.9500
C2S H2SA 0.9900
C2S H2SB 0.9900
C2S H2SC 0.9900
C2S H2SD 0.9900
C2S Cl7S 1.403(17)
C2S Cl8S 2.06(2)
C1S H1SA 0.9900
C1S H1SB 0.9900
C1S H1SC 0.9900
C1S H1SD 0.9900
C1S Cl2S 1.392(15)
C1S Cl1S 2.010(16)
